data_8100200
loop_
_publ_author_name
'Diouf, Ousmane'
'Gaye, Mohamed'
'Sall, Abdou S.'
'Slebodnick, Carla'

_publ_section_title
;
Crystal structure of diphenyl(methoxy-N-salicylideneacetylhydrazonato)
tin(IV), Sn(C~6~H~5~)~2~(C~10~H~10~N~2~O~3~)
;
_journal_issue 4
_journal_name_full 'Zeitschrift f\"ur Kristallographie - New Crystal Structures'
_journal_page_first 435
_journal_page_last 436
_journal_volume 219
_journal_year 2004
_chemical_formula_moiety 'C22 H20 N2 O3 Sn'
_chemical_formula_sum 'C22 H20 N2 O3 Sn'
_chemical_formula_weight 479.09
_chemical_name_common '2-acetylhydrazone-5-methoxy phenol diphenyltin(iv)'
_space_group_IT_number 14
_symmetry_cell_setting monoclinic
_symmetry_space_group_name_Hall '-P 2ybc'
_symmetry_space_group_name_H-M 'P 1 21/c 1'
_cell_angle_alpha 90.00
_cell_angle_beta 97.066(5)
_cell_angle_gamma 90.00
_cell_formula_units_Z 4
_cell_length_a 11.4581(8)
_cell_length_b 11.9156(8)
_cell_length_c 14.7000(9)
_cell_measurement_temperature 100(2)
_cell_volume 1991.7(2)
_diffrn_ambient_temperature 100(2)
_exptl_crystal_density_diffrn 1.598
_cod_original_sg_symbol_H-M 'P 21/c'
_cod_database_code 8100200

loop_
_symmetry_equiv_pos_as_xyz
'x, y, z'
'-x, y+1/2, -z+1/2'
'-x, -y, -z'
'x, -y-1/2, z-1/2'

loop_
_atom_site_label
_atom_site_type_symbol
_atom_site_fract_x
_atom_site_fract_y
_atom_site_fract_z
_atom_site_U_iso_or_equiv
_atom_site_adp_type
_atom_site_occupancy
_atom_site_symmetry_multiplicity
_atom_site_Wyckoff_symbol
_atom_site_calc_flag
_atom_site_refinement_flags
_atom_site_disorder_assembly
_atom_site_disorder_group
Sn1 Sn 0.228464(12) 0.265307(12) 0.094478(10) 0.01258(6) Uani 1 4 e d . . .
O1 O 0.31381(14) 0.17981(14) -0.00595(11) 0.0189(3) Uani 1 4 e d . . .
O2 O 0.19749(14) 0.39118(13) 0.18531(11) 0.0168(3) Uani 1 4 e d . . .
O3 O 0.11605(14) 0.50091(13) 0.31673(12) 0.0189(3) Uani 1 4 e d . . .
N1 N 0.45210(16) 0.32298(17) 0.01001(13) 0.0175(4) Uani 1 4 e d . . .
N2 N 0.38184(15) 0.36414(16) 0.07448(13) 0.0143(3) Uani 1 4 e d . . .
C1 C 0.4759(2) 0.1698(2) -0.09301(19) 0.0256(5) Uani 1 4 e d . . .
H1A H 0.4949 0.0933 -0.0717 0.038 Uiso 1 4 e calc R . .
H1B H 0.5489 0.2109 -0.0986 0.038 Uiso 1 4 e calc R . .
H1C H 0.4278 0.1670 -0.1529 0.038 Uiso 1 4 e calc R . .
C2 C 0.4092(2) 0.22837(19) -0.02572(16) 0.0165(4) Uani 1 4 e d . . .
C3 C 0.42085(18) 0.45370(18) 0.11832(15) 0.0150(4) Uani 1 4 e d . . .
H3 H 0.4899 0.4867 0.1003 0.018 Uiso 1 4 e calc R . .
C4 C 0.37022(18) 0.50801(18) 0.19139(15) 0.0139(4) Uani 1 4 e d . . .
C5 C 0.26287(18) 0.47430(18) 0.22170(15) 0.0133(4) Uani 1 4 e d . . .
C6 C 0.22203(19) 0.53572(18) 0.29453(15) 0.0152(4) Uani 1 4 e d . . .
C7 C 0.2876(2) 0.62337(19) 0.33593(16) 0.0188(4) Uani 1 4 e d . . .
H7 H 0.2600 0.6627 0.3853 0.023 Uiso 1 4 e calc R . .
C8 C 0.3948(2) 0.65488(19) 0.30569(17) 0.0200(4) Uani 1 4 e d . . .
H8 H 0.4393 0.7149 0.3348 0.024 Uiso 1 4 e calc R . .
C9 C 0.43483(19) 0.59897(19) 0.23426(16) 0.0169(4) Uani 1 4 e d . . .
H9 H 0.5065 0.6214 0.2133 0.020 Uiso 1 4 e calc R . .
C10 C 0.0649(2) 0.5668(2) 0.38227(19) 0.0289(6) Uani 1 4 e d . . .
H10A H 0.1165 0.5662 0.4406 0.043 Uiso 1 4 e calc R . .
H10B H -0.0119 0.5354 0.3914 0.043 Uiso 1 4 e calc R . .
H10C H 0.0548 0.6441 0.3600 0.043 Uiso 1 4 e calc R . .
C11 C 0.06758(18) 0.28627(18) 0.00909(15) 0.0139(4) Uani 1 4 e d . . .
C12 C 0.0463(2) 0.21946(19) -0.06971(16) 0.0164(4) Uani 1 4 e d . . .
H12 H 0.1058 0.1702 -0.0856 0.020 Uiso 1 4 e calc R . .
C13 C -0.0613(2) 0.2247(2) -0.12476(17) 0.0196(4) Uani 1 4 e d . . .
H13 H -0.0752 0.1794 -0.1782 0.023 Uiso 1 4 e calc R . .
C14 C -0.1485(2) 0.2964(2) -0.10146(17) 0.0203(4) Uani 1 4 e d . . .
H14 H -0.2223 0.2997 -0.1387 0.024 Uiso 1 4 e calc R . .
C15 C -0.1278(2) 0.3634(2) -0.02352(17) 0.0208(5) Uani 1 4 e d . . .
H15 H -0.1875 0.4127 -0.0081 0.025 Uiso 1 4 e calc R . .
C16 C -0.0204(2) 0.35860(19) 0.03204(16) 0.0177(4) Uani 1 4 e d . . .
H16 H -0.0069 0.4043 0.0853 0.021 Uiso 1 4 e calc R . .
C17 C 0.25148(18) 0.13245(18) 0.19119(15) 0.0140(4) Uani 1 4 e d . . .
C18 C 0.29073(19) 0.02723(19) 0.16616(16) 0.0165(4) Uani 1 4 e d . . .
H18 H 0.3116 0.0158 0.1063 0.020 Uiso 1 4 e calc R . .
C19 C 0.2994(2) -0.06079(19) 0.22852(16) 0.0186(4) Uani 1 4 e d . . .
H19 H 0.3274 -0.1319 0.2115 0.022 Uiso 1 4 e calc R . .
C20 C 0.2675(2) -0.0453(2) 0.31554(17) 0.0211(5) Uani 1 4 e d . . .
H20 H 0.2732 -0.1056 0.3581 0.025 Uiso 1 4 e calc R . .
C21 C 0.2271(2) 0.0589(2) 0.34024(16) 0.0230(5) Uani 1 4 e d . . .
H21 H 0.2042 0.0693 0.3996 0.028 Uiso 1 4 e calc R . .
C22 C 0.2198(2) 0.1480(2) 0.27868(16) 0.0194(4) Uani 1 4 e d . . .
H22 H 0.1932 0.2194 0.2964 0.023 Uiso 1 4 e calc R . .

loop_
_atom_site_aniso_label
_atom_site_aniso_U_11
_atom_site_aniso_U_22
_atom_site_aniso_U_33
_atom_site_aniso_U_23
_atom_site_aniso_U_13
_atom_site_aniso_U_12
Sn1 0.01206(8) 0.01229(8) 0.01380(8) -0.00117(5) 0.00327(5) -0.00046(5)
O1 0.0189(7) 0.0186(8) 0.0206(8) -0.0052(6) 0.0086(6) -0.0022(6)
O2 0.0162(7) 0.0142(7) 0.0211(8) -0.0051(6) 0.0060(6) -0.0025(5)
O3 0.0218(8) 0.0153(7) 0.0213(8) -0.0052(6) 0.0098(6) -0.0006(6)
N1 0.0171(9) 0.0192(9) 0.0176(9) 0.0002(7) 0.0079(7) 0.0021(7)
N2 0.0139(8) 0.0146(8) 0.0149(9) 0.0018(7) 0.0045(7) 0.0010(6)
C1 0.0292(12) 0.0223(12) 0.0281(13) -0.0044(10) 0.0155(10) 0.0006(9)
C2 0.0178(10) 0.0175(10) 0.0153(10) 0.0014(8) 0.0059(8) 0.0030(8)
C3 0.0125(9) 0.0148(10) 0.0175(10) 0.0028(8) 0.0014(8) 0.0006(7)
C4 0.0128(9) 0.0133(9) 0.0149(10) 0.0017(7) -0.0005(7) 0.0012(7)
C5 0.0139(9) 0.0118(9) 0.0138(10) 0.0017(7) -0.0006(7) 0.0012(7)
C6 0.0183(10) 0.0124(9) 0.0150(10) 0.0008(8) 0.0027(8) 0.0017(7)
C7 0.0244(11) 0.0164(10) 0.0151(10) -0.0026(8) 0.0004(8) 0.0026(8)
C8 0.0206(10) 0.0149(10) 0.0228(12) -0.0021(8) -0.0044(9) -0.0009(8)
C9 0.0152(9) 0.0156(10) 0.0190(11) 0.0000(8) -0.0018(8) -0.0018(7)
C10 0.0315(13) 0.0250(12) 0.0333(15) -0.0110(11) 0.0165(11) -0.0002(10)
C11 0.0135(9) 0.0142(9) 0.0139(10) 0.0011(8) 0.0011(7) -0.0023(7)
C12 0.0182(10) 0.0161(10) 0.0157(10) -0.0007(8) 0.0052(8) -0.0008(8)
C13 0.0213(11) 0.0196(11) 0.0169(11) -0.0020(8) -0.0012(9) -0.0021(8)
C14 0.0200(10) 0.0182(10) 0.0214(11) 0.0026(9) -0.0032(9) 0.0000(8)
C15 0.0217(11) 0.0174(10) 0.0230(12) 0.0001(9) 0.0014(9) 0.0039(8)
C16 0.0193(10) 0.0160(10) 0.0176(11) -0.0011(8) 0.0017(8) 0.0001(8)
C17 0.0134(9) 0.0141(9) 0.0146(10) 0.0008(8) 0.0018(7) 0.0007(7)
C18 0.0170(9) 0.0167(10) 0.0165(10) -0.0026(8) 0.0048(8) 0.0003(8)
C19 0.0195(10) 0.0131(10) 0.0234(12) -0.0019(8) 0.0031(9) 0.0009(8)
C20 0.0262(11) 0.0165(11) 0.0210(11) 0.0029(9) 0.0043(9) -0.0005(8)
C21 0.0344(13) 0.0198(11) 0.0159(11) -0.0003(9) 0.0081(10) 0.0028(9)
C22 0.0242(11) 0.0162(10) 0.0189(11) -0.0018(8) 0.0066(9) 0.0016(8)

loop_
_geom_bond_atom_site_label_1
_geom_bond_atom_site_label_2
_geom_bond_distance
_geom_bond_site_symmetry_2
_geom_bond_publ_flag
Sn1 O2 2.0677(15) . y
Sn1 C11 2.113(2) . y
Sn1 C17 2.122(2) . y
Sn1 O1 2.1281(16) . y
Sn1 N2 2.1653(18) . y
O1 C2 1.300(3) . y
O2 C5 1.315(3) . y
O3 C6 1.360(3) . y
O3 C10 1.424(3) . y
N1 C2 1.314(3) . y
N1 N2 1.405(2) . y
N2 C3 1.297(3) . y
C1 C2 1.496(3) . ?
C3 C4 1.436(3) . ?
C4 C9 1.416(3) . ?
C4 C5 1.417(3) . ?
C5 C6 1.423(3) . ?
C6 C7 1.383(3) . ?
C7 C8 1.407(3) . ?
C8 C9 1.370(3) . ?
C11 C16 1.399(3) . ?
C11 C12 1.402(3) . ?
C12 C13 1.391(3) . ?
C13 C14 1.388(3) . ?
C14 C15 1.393(3) . ?
C15 C16 1.392(3) . ?
C17 C22 1.391(3) . ?
C17 C18 1.397(3) . ?
C18 C19 1.388(3) . ?
C19 C20 1.386(3) . ?
C20 C21 1.388(3) . ?
C21 C22 1.392(3) . ?
